data_7246693
loop_
_publ_author_name
'Wu, Xue'
'Li, Ding'
'Xu, Lei'
'Jiang, Yu-Fei'
'Zhao, Yue'
'Zhao, Jing'

_publ_section_title
;
 Construction of Cd(ii)-based metal--organic frameworks incorporating
 SiF62&#x2212; as fluorescence sensors for arginine
;
_journal_issue 21
_journal_name_full CrystEngComm
_journal_page_first 3222
_journal_page_last 3228
_journal_paper_doi 10.1039/D3CE00302G
_journal_volume 25
_journal_year 2023
_chemical_formula_sum 'C24 H20 Cd F6 N8 Si'
_chemical_formula_weight 674.97
_space_group_crystal_system monoclinic
_space_group_IT_number 15
_space_group_name_Hall '-C 2yc'
_space_group_name_H-M_alt 'C 1 2/c 1'
_atom_sites_solution_hydrogens geom
_audit_creation_method SHELXL-2018/3
_audit_update_record
;
2023-03-17 deposited with the CCDC.	2023-04-27 downloaded from the CCDC.
;
_cell_angle_alpha 90
_cell_angle_beta 125.092(2)
_cell_angle_gamma 90
_cell_formula_units_Z 4
_cell_length_a 18.5204(11)
_cell_length_b 18.0376(10)
_cell_length_c 12.4569(7)
_cell_measurement_reflns_used 9944
_cell_measurement_temperature 193(2)
_cell_measurement_theta_max 59.91
_cell_measurement_theta_min 3.31
_cell_volume 3405.0(3)
_computing_cell_refinement 'Bruker SAINT'
_computing_data_collection 'Bruker APEX2'
_computing_data_reduction 'Bruker SAINT'
_computing_molecular_graphics 'Bruker SHELXTL'
_computing_publication_material 'Bruker SHELXTL'
_computing_structure_refinement 'SHELXL-2018/3 (Sheldrick, 2018)'
_computing_structure_solution 'SHELXT 2014/5 (Sheldrick, 2014)'
_diffrn_ambient_temperature 193(2)
_diffrn_measured_fraction_theta_full 0.989
_diffrn_measured_fraction_theta_max 0.976
_diffrn_measurement_device_type 'Bruker APEX-II CCD'
_diffrn_measurement_method '\f and \w scans'
_diffrn_radiation_type GaK\a
_diffrn_radiation_wavelength 1.34139
_diffrn_reflns_av_R_equivalents 0.0512
_diffrn_reflns_av_unetI/netI 0.0317
_diffrn_reflns_Laue_measured_fraction_full 0.989
_diffrn_reflns_Laue_measured_fraction_max 0.976
_diffrn_reflns_limit_h_max 23
_diffrn_reflns_limit_h_min -22
_diffrn_reflns_limit_k_max 23
_diffrn_reflns_limit_k_min -22
_diffrn_reflns_limit_l_max 15
_diffrn_reflns_limit_l_min -15
_diffrn_reflns_number 21133
_diffrn_reflns_point_group_measured_fraction_full 0.989
_diffrn_reflns_point_group_measured_fraction_max 0.976
_diffrn_reflns_theta_full 53.594
_diffrn_reflns_theta_max 60.366
_diffrn_reflns_theta_min 3.314
_exptl_absorpt_coefficient_mu 4.050
_exptl_absorpt_correction_type none
_exptl_crystal_density_diffrn 1.317
_exptl_crystal_description block
_exptl_crystal_F_000 1344
_refine_diff_density_max 0.801
_refine_diff_density_min -1.924
_refine_diff_density_rms 0.099
_refine_ls_extinction_method none
_refine_ls_goodness_of_fit_ref 1.385
_refine_ls_hydrogen_treatment constr
_refine_ls_matrix_type full
_refine_ls_number_parameters 201
_refine_ls_number_reflns 3793
_refine_ls_number_restraints 0
_refine_ls_restrained_S_all 1.385
_refine_ls_R_factor_all 0.0733
_refine_ls_R_factor_gt 0.0698
_refine_ls_shift/su_max 0.020
_refine_ls_shift/su_mean 0.004
_refine_ls_structure_factor_coef Fsqd
_refine_ls_weighting_details 'w=1/[\s^2^(Fo^2^)+(0.1668P)^2^+0.2500P] where P=(Fo^2^+2Fc^2^)/3'
_refine_ls_weighting_scheme calc
_refine_ls_wR_factor_gt 0.2575
_refine_ls_wR_factor_ref 0.2611
_reflns_Friedel_coverage 0.000
_reflns_number_gt 3476
_reflns_number_total 3793
_reflns_threshold_expression 'I > 2\s(I)'
_cod_data_source_file d3ce00302g2.cif
_cod_data_source_block tw_a_sq
_cod_depositor_comments 'Adding full bibliography for 7246692--7246693.cif.'
_cod_original_sg_symbol_H-M 'C 2/c'
_cod_database_code 7246693
_shelx_shelxl_version_number 2018/3
_shelx_space_group_comment
;
The symmetry employed for this shelxl refinement is uniquely defined
by the following loop, which should always be used as a source of
symmetry information in preference to the above space-group names.
They are only intended as comments.
;

loop_
_space_group_symop_operation_xyz
'x, y, z'
'-x, y, -z+1/2'
'x+1/2, y+1/2, z'
'-x+1/2, y+1/2, -z+1/2'
'-x, -y, -z'
'x, -y, z-1/2'
'-x+1/2, -y+1/2, -z'
'x+1/2, -y+1/2, z-1/2'

loop_
_atom_site_label
_atom_site_type_symbol
_atom_site_fract_x
_atom_site_fract_y
_atom_site_fract_z
_atom_site_U_iso_or_equiv
_atom_site_adp_type
_atom_site_occupancy
_atom_site_site_symmetry_order
_atom_site_calc_flag
_atom_site_refinement_flags_posn
_atom_site_refinement_flags_adp
_atom_site_refinement_flags_occupancy
_atom_site_disorder_assembly
_atom_site_disorder_group
Cd1 Cd 0.250000 0.250000 0.500000 0.0598(3) Uani 1 2 d S . P . .
Si02 Si 0.500000 0.19944(16) 0.750000 0.0658(6) Uani 1 2 d S T P . .
F1 F 0.3891(2) 0.2036(4) 0.6373(4) 0.1102(17) Uani 1 1 d . . . . .
N1 N 0.2862(3) 0.3640(2) 0.5958(4) 0.0651(10) Uani 1 1 d . . . . .
N4 N 0.3561(3) 0.2993(3) 0.2687(5) 0.0687(11) Uani 1 1 d . . . . .
N3 N 0.2812(3) 0.2861(3) 0.3551(5) 0.0698(12) Uani 1 1 d . . . . .
N2 N 0.3664(3) 0.4446(2) 0.7537(4) 0.0655(11) Uani 1 1 d . . . . .
F4 F 0.4807(7) 0.2287(7) 0.8652(8) 0.078(2) Uani 0.5 1 d . . P . .
C9 C 0.3587(4) 0.2808(4) 0.3759(6) 0.0701(13) Uani 1 1 d . . . . .
H9 H 0.410750 0.265675 0.456818 0.084 Uiso 1 1 calc R U . . .
C10 C 0.4287(4) 0.3009(3) 0.2605(5) 0.0621(12) Uani 1 1 d . . . . .
C7 C 0.2701(4) 0.3168(4) 0.1714(6) 0.0754(15) Uani 1 1 d . . . . .
H7 H 0.248197 0.332824 0.085037 0.091 Uiso 1 1 calc R U . . .
C4 C 0.4352(4) 0.4728(3) 0.8797(5) 0.0627(12) Uani 1 1 d . . . . .
C1 C 0.3566(4) 0.3741(3) 0.7137(6) 0.0819(18) Uani 1 1 d . . . . .
H1 H 0.396737 0.335601 0.766021 0.098 Uiso 1 1 calc R U . . .
F3 F 0.4832(5) 0.1135(4) 0.6925(7) 0.088(2) Uani 0.5 1 d . . P . .
C8 C 0.2214(4) 0.3069(4) 0.2222(7) 0.0782(15) Uani 1 1 d . . . . .
H8 H 0.159437 0.312858 0.176554 0.094 Uiso 1 1 calc R U . . .
C5 C 0.5848(5) 0.4734(4) 1.0609(7) 0.100(2) Uani 1 1 d . . . . .
H5 H 0.643187 0.454852 1.103554 0.120 Uiso 1 1 calc R U . . .
F2 F 0.5155(6) 0.2873(5) 0.8002(7) 0.084(2) Uani 0.5 1 d . . P . .
C6 C 0.5170(5) 0.4474(4) 0.9375(7) 0.095(2) Uani 1 1 d . . . . .
H6 H 0.529298 0.411447 0.894312 0.114 Uiso 1 1 calc R U . . .
C11 C 0.4865(5) 0.3009(6) 0.1304(7) 0.111(3) Uani 1 1 d . . . . .
H11 H 0.476792 0.300042 0.046803 0.134 Uiso 1 1 calc R U . . .
C12 C 0.4136(5) 0.3022(5) 0.1355(7) 0.096(2) Uani 1 1 d . . . . .
H12 H 0.355348 0.303824 0.057557 0.115 Uiso 1 1 calc R U . . .
C2 C 0.2490(7) 0.4291(5) 0.5546(9) 0.147(5) Uani 1 1 d . . . . .
H2 H 0.192340 0.438189 0.476186 0.177 Uiso 1 1 calc R U . . .
C3 C 0.3043(7) 0.4818(5) 0.6420(8) 0.153(5) Uani 1 1 d . . . . .
H3 H 0.300595 0.533818 0.628093 0.184 Uiso 1 1 calc R U . . .
F5 F 0.4823(5) 0.1794(8) 0.8593(8) 0.093(3) Uani 0.5 1 d . . P . .

loop_
_atom_site_aniso_label
_atom_site_aniso_U_11
_atom_site_aniso_U_22
_atom_site_aniso_U_33
_atom_site_aniso_U_23
_atom_site_aniso_U_13
_atom_site_aniso_U_12
Cd1 0.0655(4) 0.0714(4) 0.0596(4) -0.02686(18) 0.0460(3) -0.02777(19)
Si02 0.0540(11) 0.0898(14) 0.0501(11) 0.000 0.0279(9) 0.000
F1 0.0530(19) 0.202(5) 0.069(2) -0.032(3) 0.0311(18) -0.002(3)
N1 0.062(2) 0.071(2) 0.064(2) -0.019(2) 0.037(2) -0.0128(19)
N4 0.071(3) 0.089(3) 0.068(3) -0.001(2) 0.053(2) -0.002(2)
N3 0.072(3) 0.093(3) 0.071(3) -0.009(2) 0.057(3) -0.015(2)
N2 0.072(3) 0.061(2) 0.059(2) -0.0183(17) 0.036(2) -0.0094(19)
F4 0.080(5) 0.103(5) 0.051(4) -0.001(5) 0.037(4) -0.018(6)
C9 0.068(3) 0.094(4) 0.068(3) 0.001(3) 0.050(3) -0.007(3)
C10 0.062(3) 0.077(3) 0.068(3) 0.001(2) 0.049(3) -0.003(2)
C7 0.077(4) 0.098(4) 0.073(3) 0.007(3) 0.056(3) 0.003(3)
C4 0.068(3) 0.057(2) 0.061(3) -0.021(2) 0.037(2) -0.017(2)
C1 0.074(4) 0.063(3) 0.069(3) -0.025(2) 0.018(3) -0.003(2)
F3 0.076(5) 0.090(4) 0.109(5) 0.014(4) 0.060(5) 0.021(4)
C8 0.066(3) 0.104(4) 0.081(4) 0.002(3) 0.051(3) 0.003(3)
C5 0.066(4) 0.111(5) 0.096(4) -0.056(4) 0.032(3) -0.001(3)
F2 0.080(5) 0.093(5) 0.065(4) -0.016(3) 0.033(4) 0.011(4)
C6 0.078(4) 0.104(5) 0.095(4) -0.054(4) 0.044(4) -0.009(3)
C11 0.081(5) 0.206(10) 0.070(4) -0.025(5) 0.057(4) -0.014(5)
C12 0.061(3) 0.177(8) 0.066(3) -0.013(4) 0.046(3) -0.004(4)
C2 0.149(9) 0.098(5) 0.079(5) -0.036(4) -0.002(5) 0.045(5)
C3 0.143(8) 0.079(4) 0.102(6) -0.035(4) -0.008(6) 0.020(5)
F5 0.054(4) 0.174(10) 0.060(4) 0.011(6) 0.038(3) -0.010(6)

loop_
_atom_type_symbol
_atom_type_description
_atom_type_scat_dispersion_real
_atom_type_scat_dispersion_imag
_atom_type_scat_source
C C 0.0137 0.0067 'International Tables Vol C Tables 4.2.6.8 and 6.1.1.4'
H H 0.0000 0.0000 'International Tables Vol C Tables 4.2.6.8 and 6.1.1.4'
Cd Cd 0.1061 3.6794 'International Tables Vol C Tables 4.2.6.8 and 6.1.1.4'
F F 0.0583 0.0400 'International Tables Vol C Tables 4.2.6.8 and 6.1.1.4'
N N 0.0241 0.0134 'International Tables Vol C Tables 4.2.6.8 and 6.1.1.4'
Si Si 0.2153 0.2529 'International Tables Vol C Tables 4.2.6.8 and 6.1.1.4'

loop_
_geom_angle_atom_site_label_1
_geom_angle_atom_site_label_2
_geom_angle_atom_site_label_3
_geom_angle
_geom_angle_site_symmetry_1
_geom_angle_site_symmetry_3
_geom_angle_publ_flag
F1 Cd1 F1 180.0 . 7_556 ?
F1 Cd1 N1 85.82(19) . 7_556 ?
F1 Cd1 N1 94.18(19) 7_556 7_556 ?
F1 Cd1 N1 94.18(19) . . ?
F1 Cd1 N1 85.82(19) 7_556 . ?
N1 Cd1 N1 180.0 7_556 . ?
F1 Cd1 N3 90.40(18) . . ?
F1 Cd1 N3 89.60(18) 7_556 . ?
N1 Cd1 N3 88.58(17) 7_556 . ?
N1 Cd1 N3 91.42(17) . . ?
F1 Cd1 N3 89.60(18) . 7_556 ?
F1 Cd1 N3 90.40(18) 7_556 7_556 ?
N1 Cd1 N3 91.42(17) 7_556 7_556 ?
N1 Cd1 N3 88.59(17) . 7_556 ?
N3 Cd1 N3 180.0(2) . 7_556 ?
F5 Si02 F5 154.1(11) . 2_656 ?
F5 Si02 F3 94.3(6) . . ?
F5 Si02 F3 60.4(6) 2_656 . ?
F5 Si02 F3 60.4(6) . 2_656 ?
F5 Si02 F3 94.3(6) 2_656 2_656 ?
F3 Si02 F3 42.0(5) . 2_656 ?
F5 Si02 F2 88.3(6) . . ?
F5 Si02 F2 117.1(6) 2_656 . ?
F3 Si02 F2 177.0(4) . . ?
F3 Si02 F2 141.0(4) 2_656 . ?
F5 Si02 F2 117.1(6) . 2_656 ?
F5 Si02 F2 88.3(6) 2_656 2_656 ?
F3 Si02 F2 141.0(4) . 2_656 ?
F3 Si02 F2 177.0(4) 2_656 2_656 ?
F2 Si02 F2 36.1(5) . 2_656 ?
F5 Si02 F1 92.8(3) . 2_656 ?
F5 Si02 F1 88.4(3) 2_656 2_656 ?
F3 Si02 F1 103.7(4) . 2_656 ?
F3 Si02 F1 81.2(3) 2_656 2_656 ?
F2 Si02 F1 77.4(4) . 2_656 ?
F2 Si02 F1 97.6(4) 2_656 2_656 ?
F5 Si02 F1 88.4(3) . . ?
F5 Si02 F1 92.8(3) 2_656 . ?
F3 Si02 F1 81.2(3) . . ?
F3 Si02 F1 103.7(4) 2_656 . ?
F2 Si02 F1 97.6(4) . . ?
F2 Si02 F1 77.4(4) 2_656 . ?
F1 Si02 F1 174.9(5) 2_656 . ?
F5 Si02 F4 175.4(8) . 2_656 ?
F5 Si02 F4 30.5(4) 2_656 2_656 ?
F3 Si02 F4 90.2(5) . 2_656 ?
F3 Si02 F4 124.0(5) 2_656 2_656 ?
F2 Si02 F4 87.1(5) . 2_656 ?
F2 Si02 F4 58.5(5) 2_656 2_656 ?
F1 Si02 F4 86.8(3) 2_656 2_656 ?
F1 Si02 F4 91.6(4) . 2_656 ?
F5 Si02 F4 30.5(4) . . ?
F5 Si02 F4 175.4(8) 2_656 . ?
F3 Si02 F4 124.0(5) . . ?
F3 Si02 F4 90.2(5) 2_656 . ?
F2 Si02 F4 58.5(5) . . ?
F2 Si02 F4 87.1(5) 2_656 . ?
F1 Si02 F4 91.6(4) 2_656 . ?
F1 Si02 F4 86.8(3) . . ?
F4 Si02 F4 144.9(8) 2_656 . ?
Si02 F1 Cd1 161.0(4) . . ?
C1 N1 C2 106.1(5) . . ?
C1 N1 Cd1 121.4(4) . . ?
C2 N1 Cd1 132.5(4) . . ?
C9 N4 C7 107.1(5) . . ?
C9 N4 C10 125.7(5) . . ?
C7 N4 C10 127.1(4) . . ?
C9 N3 C8 106.4(4) . . ?
C9 N3 Cd1 124.8(4) . . ?
C8 N3 Cd1 128.1(4) . . ?
C1 N2 C3 103.4(5) . . ?
C1 N2 C4 126.2(5) . . ?
C3 N2 C4 129.7(5) . . ?
F5 F4 F2 123.4(11) . . ?
F5 F4 Si02 66.4(8) . . ?
F2 F4 Si02 58.4(4) . . ?
N3 C9 N4 112.0(6) . . ?
N3 C9 H9 124.0 . . ?
N4 C9 H9 124.0 . . ?
C12 C10 C11 118.9(5) . 2_655 ?
C12 C10 N4 119.2(5) . . ?
C11 C10 N4 122.0(5) 2_655 . ?
C8 C7 N4 107.3(5) . . ?
C8 C7 H7 126.4 . . ?
N4 C7 H7 126.4 . . ?
C6 C4 C5 121.4(5) . 5_667 ?
C6 C4 N2 119.4(5) . . ?
C5 C4 N2 119.3(5) 5_667 . ?
N1 C1 N2 112.8(6) . . ?
N1 C1 H1 123.6 . . ?
N2 C1 H1 123.6 . . ?
F3 F3 F5 114.8(7) 2_656 2_656 ?
F3 F3 Si02 69.0(2) 2_656 . ?
F5 F3 Si02 58.4(4) 2_656 . ?
C7 C8 N3 107.1(5) . . ?
C7 C8 H8 126.5 . . ?
N3 C8 H8 126.5 . . ?
C4 C5 C6 118.3(6) 5_667 . ?
C4 C5 H5 120.9 5_667 . ?
C6 C5 H5 120.9 . . ?
F2 F2 Si02 71.9(3) 2_656 . ?
F2 F2 F4 119.1(9) 2_656 . ?
Si02 F2 F4 63.2(5) . . ?
C4 C6 C5 120.3(5) . . ?
C4 C6 H6 119.8 . . ?
C5 C6 H6 119.8 . . ?
C12 C11 C10 123.2(6) . 2_655 ?
C12 C11 H11 118.4 . . ?
C10 C11 H11 118.4 2_655 . ?
C11 C12 C10 117.9(7) . . ?
C11 C12 H12 121.1 . . ?
C10 C12 H12 121.1 . . ?
N1 C2 C3 109.1(7) . . ?
N1 C2 H2 125.4 . . ?
C3 C2 H2 125.4 . . ?
N2 C3 C2 106.1(7) . . ?
N2 C3 H3 126.9 . . ?
C2 C3 H3 126.9 . . ?
F4 F5 Si02 83.1(9) . . ?
F4 F5 F3 142.1(10) . 2_656 ?
Si02 F5 F3 61.2(4) . 2_656 ?

loop_
_geom_bond_atom_site_label_1
_geom_bond_atom_site_label_2
_geom_bond_distance
_geom_bond_site_symmetry_2
_geom_bond_publ_flag
Cd1 F1 2.279(4) . ?
Cd1 F1 2.279(4) 7_556 ?
Cd1 N1 2.276(4) 7_556 ?
Cd1 N1 2.276(4) . ?
Cd1 N3 2.284(4) . ?
Cd1 N3 2.284(4) 7_556 ?
Si02 F5 1.614(7) . ?
Si02 F5 1.614(7) 2_656 ?
Si02 F3 1.661(8) . ?
Si02 F3 1.661(8) 2_656 ?
Si02 F2 1.668(9) . ?
Si02 F2 1.668(9) 2_656 ?
Si02 F1 1.697(4) 2_656 ?
Si02 F1 1.697(4) . ?
Si02 F4 1.748(10) 2_656 ?
Si02 F4 1.748(10) . ?
N1 C1 1.300(7) . ?
N1 C2 1.308(9) . ?
N4 C9 1.350(6) . ?
N4 C7 1.373(8) . ?
N4 C10 1.407(6) . ?
N3 C9 1.307(8) . ?
N3 C8 1.414(8) . ?
N2 C1 1.339(6) . ?
N2 C3 1.367(9) . ?
N2 C4 1.431(6) . ?
F4 F5 0.894(12) . ?
F4 F2 1.670(13) . ?
C9 H9 0.9500 . ?
C10 C12 1.415(8) . ?
C10 C11 1.364(9) 2_655 ?
C7 C8 1.379(8) . ?
C7 H7 0.9500 . ?
C4 C6 1.330(9) . ?
C4 C5 1.394(7) 5_667 ?
C1 H1 0.9500 . ?
F3 F3 1.189(15) 2_656 ?
F3 F5 1.647(15) 2_656 ?
C8 H8 0.9500 . ?
C5 C6 1.393(8) . ?
C5 H5 0.9500 . ?
F2 F2 1.034(14) 2_656 ?
C6 H6 0.9500 . ?
C11 C12 1.388(10) . ?
C11 H11 0.9500 . ?
C12 H12 0.9500 . ?
C2 C3 1.363(11) . ?
C2 H2 0.9500 . ?
C3 H3 0.9500 . ?
